data_2234685
loop_
_publ_author_name
'Yang, Min'
'Chai, Li-Yuan'
'Yi, Xiao-Yi'

_publ_section_title
;
 <i>catena</i>-Poly[[[diaquanickel(II)]-\m-pyrazine-2-carboxylato-silver(I)-\m-pyrazine-2-carboxylato]
 nitrate dihydrate]
;
_journal_coeditor_code IS5099
_journal_issue 5
_journal_name_full 'Acta Crystallographica Section E'
_journal_page_first m689
_journal_paper_doi 10.1107/S1600536812018119
_journal_volume 68
_journal_year 2012
_chemical_formula_iupac '[Ag Ni (C5 H3 N2 O2)2 (H2 O)2] N O3, 2H2 O'
_chemical_formula_moiety 'C10 H10 Ag N5 Ni O9, 2(H2 O)'
_chemical_formula_sum 'C10 H14 Ag N5 Ni O11'
_chemical_formula_weight 546.84
_chemical_name_systematic
;
<i>catena</i>-Poly[[[diaquanickel(II)]-\m-pyrazine-2-carboxylato-silver(I)-\
\m-pyrazine-2-carboxylato] nitrate dihydrate]
;
_space_group_IT_number 11
_symmetry_cell_setting monoclinic
_symmetry_space_group_name_Hall '-P 2yb'
_symmetry_space_group_name_H-M 'P 1 21/m 1'
_atom_sites_solution_hydrogens geom
_atom_sites_solution_primary direct
_atom_sites_solution_secondary difmap
_audit_creation_method SHELXL-97
_cell_angle_alpha 90.00
_cell_angle_beta 111.24(3)
_cell_angle_gamma 90.00
_cell_formula_units_Z 2
_cell_length_a 5.1997(10)
_cell_length_b 27.188(5)
_cell_length_c 6.4347(13)
_cell_measurement_reflns_used 6237
_cell_measurement_temperature 293(2)
_cell_measurement_theta_max 25.00
_cell_measurement_theta_min 3.00
_cell_volume 847.9(3)
_computing_cell_refinement 'CrystalClear (Rigaku, 2005)'
_computing_data_collection 'CrystalClear (Rigaku, 2005)'
_computing_data_reduction 'CrystalClear (Rigaku, 2005)'
_computing_molecular_graphics 'DIAMOND (Brandenburg, 2005)'
_computing_publication_material 'SHELXL97 (Sheldrick, 2008)'
_computing_structure_refinement 'SHELXL97 (Sheldrick, 2008)'
_computing_structure_solution 'SHELXS97 (Sheldrick, 2008)'
_diffrn_ambient_temperature 293(2)
_diffrn_measured_fraction_theta_full 0.989
_diffrn_measured_fraction_theta_max 0.989
_diffrn_measurement_device_type 'Rigaku Mercury'
_diffrn_measurement_method '\w scans'
_diffrn_radiation_monochromator graphite
_diffrn_radiation_source 'fine-focus sealed tube'
_diffrn_radiation_type MoK\a
_diffrn_radiation_wavelength 0.71073
_diffrn_reflns_av_R_equivalents 0.0648
_diffrn_reflns_av_sigmaI/netI 0.0551
_diffrn_reflns_limit_h_max 6
_diffrn_reflns_limit_h_min -6
_diffrn_reflns_limit_k_max 35
_diffrn_reflns_limit_k_min -34
_diffrn_reflns_limit_l_max 8
_diffrn_reflns_limit_l_min -8
_diffrn_reflns_number 8224
_diffrn_reflns_theta_full 27.48
_diffrn_reflns_theta_max 27.48
_diffrn_reflns_theta_min 3.00
_diffrn_standards_decay_% 0
_diffrn_standards_interval_count 0
_diffrn_standards_interval_time 0
_diffrn_standards_number 0
_exptl_absorpt_coefficient_mu 2.337
_exptl_absorpt_correction_T_max 0.98
_exptl_absorpt_correction_T_min 0.61
_exptl_absorpt_correction_type multi-scan
_exptl_absorpt_process_details
;
(CrystalClear; Rigaku, 2005)
;
_exptl_crystal_colour dark-green
_exptl_crystal_density_diffrn 2.142
_exptl_crystal_density_method 'not measured'
_exptl_crystal_description block
_exptl_crystal_F_000 544
_exptl_crystal_size_max 0.15
_exptl_crystal_size_mid 0.10
_exptl_crystal_size_min 0.08
_refine_diff_density_max 1.314
_refine_diff_density_min -1.090
_refine_ls_extinction_method none
_refine_ls_goodness_of_fit_ref 1.009
_refine_ls_hydrogen_treatment constr
_refine_ls_matrix_type full
_refine_ls_number_parameters 136
_refine_ls_number_reflns 1972
_refine_ls_number_restraints 0
_refine_ls_restrained_S_all 1.009
_refine_ls_R_factor_all 0.0947
_refine_ls_R_factor_gt 0.0699
_refine_ls_shift/su_max 0.000
_refine_ls_shift/su_mean 0.000
_refine_ls_structure_factor_coef Fsqd
_refine_ls_weighting_details 'calc w=1/[\s^2^(Fo^2^)+(0.1800P)^2^+0.0000P] where P=(Fo^2^+2Fc^2^)/3'
_refine_ls_weighting_scheme calc
_refine_ls_wR_factor_gt 0.2245
_refine_ls_wR_factor_ref 0.2445
_reflns_number_gt 1526
_reflns_number_total 1972
_reflns_threshold_expression I>2sigma(I)
_cod_data_source_file is5099.cif
_cod_data_source_block I
_cod_original_sg_symbol_H-M 'P 21/m'
_cod_database_code 2234685
_cod_database_fobs_code 2234685

loop_
_symmetry_equiv_pos_as_xyz
'x, y, z'
'-x, y+1/2, -z'
'-x, -y, -z'
'x, -y-1/2, z'

loop_
_atom_site_type_symbol
_atom_site_label
_atom_site_fract_x
_atom_site_fract_y
_atom_site_fract_z
_atom_site_U_iso_or_equiv
_atom_site_adp_type
_atom_site_calc_flag
_atom_site_refinement_flags
_atom_site_occupancy
_atom_site_symmetry_multiplicity
Ag Ag1 0.3011(3) 0.2500 0.2938(2) 0.0617(5) Uani d S 1 2
Ni Ni1 0.0000 0.5000 0.0000 0.0221(4) Uani d S 1 2
N N1 0.2323(14) 0.3299(2) 0.1956(11) 0.0377(15) Uani d . 1 1
N N2 0.1250(11) 0.4272(2) 0.0665(9) 0.0249(12) Uani d . 1 1
N N3 0.958(4) 0.2500 0.613(4) 0.083(5) Uani d S 1 2
C C1 0.3158(15) 0.3494(3) 0.0409(14) 0.0358(17) Uani d . 1 1
H H1 0.4108 0.3299 -0.0261 0.043 Uiso calc R 1 1
C C2 0.2639(14) 0.3976(3) -0.0208(12) 0.0278(14) Uani d . 1 1
H H2 0.3278 0.4102 -0.1276 0.033 Uiso calc R 1 1
C C3 0.0911(16) 0.3592(3) 0.2839(12) 0.0343(16) Uani d . 1 1
H H3 0.0267 0.3464 0.3900 0.041 Uiso calc R 1 1
C C4 0.0390(14) 0.4078(2) 0.2212(10) 0.0229(13) Uani d . 1 1
C C5 -0.1318(13) 0.4409(2) 0.3121(10) 0.0231(13) Uani d . 1 1
O O1 -0.1725(10) 0.48437(18) 0.2343(8) 0.0280(11) Uani d . 1 1
O O2 -0.2190(12) 0.4236(2) 0.4499(9) 0.0370(12) Uani d . 1 1
O O3 0.838(3) 0.2500 0.405(3) 0.106(5) Uani d S 1 2
O O4 0.822(4) 0.2500 0.728(4) 0.130(7) Uani d S 1 2
O O5 1.220(3) 0.2500 0.687(3) 0.115(6) Uani d S 1 2
O O1W 0.3534(10) 0.5258(2) 0.2428(8) 0.0377(13) Uani d . 1 1
H H1WA 0.5129 0.5184 0.2445 0.045 Uiso d R 1 1
H H1WB 0.3385 0.5345 0.3648 0.045 Uiso d R 1 1
O O2W 0.638(2) 0.3502(4) 0.7228(15) 0.086(3) Uani d . 1 1
H H2WA 0.6676 0.3681 0.6253 0.104 Uiso d R 1 1
H H2WB 0.6292 0.3193 0.6999 0.104 Uiso d R 1 1

loop_
_atom_site_aniso_label
_atom_site_aniso_U_11
_atom_site_aniso_U_22
_atom_site_aniso_U_33
_atom_site_aniso_U_12
_atom_site_aniso_U_13
_atom_site_aniso_U_23
Ag1 0.0824(9) 0.0176(5) 0.1053(10) 0.000 0.0582(8) 0.000
Ni1 0.0277(7) 0.0187(6) 0.0239(6) 0.0046(4) 0.0143(5) 0.0031(4)
N1 0.052(4) 0.023(3) 0.049(4) 0.003(3) 0.030(3) 0.002(3)
N2 0.025(3) 0.023(3) 0.029(3) 0.008(2) 0.014(2) 0.006(2)
N3 0.099(12) 0.028(6) 0.157(17) 0.000 0.090(13) 0.000
C1 0.038(4) 0.022(3) 0.053(4) 0.009(3) 0.024(4) 0.001(3)
C2 0.029(3) 0.024(3) 0.035(4) 0.005(3) 0.016(3) 0.003(3)
C3 0.050(4) 0.021(3) 0.037(4) 0.006(3) 0.021(3) 0.005(3)
C4 0.030(3) 0.017(3) 0.023(3) -0.003(2) 0.011(3) -0.001(2)
C5 0.025(3) 0.022(3) 0.021(3) 0.003(2) 0.007(2) -0.004(2)
O1 0.031(2) 0.027(2) 0.031(2) 0.010(2) 0.018(2) 0.0028(19)
O2 0.054(3) 0.033(3) 0.034(3) 0.002(2) 0.029(3) 0.001(2)
O3 0.072(9) 0.128(15) 0.128(13) 0.000 0.051(9) 0.000
O4 0.160(15) 0.073(10) 0.23(2) 0.000 0.164(16) 0.000
O5 0.069(9) 0.178(19) 0.098(10) 0.000 0.028(8) 0.000
O1W 0.032(3) 0.050(3) 0.034(3) 0.007(2) 0.016(2) -0.011(2)
O2W 0.124(7) 0.065(6) 0.092(6) -0.003(5) 0.064(6) 0.001(4)

loop_
_atom_type_symbol
_atom_type_description
_atom_type_scat_dispersion_real
_atom_type_scat_dispersion_imag
_atom_type_scat_source
C C 0.0033 0.0016 'International Tables Vol C Tables 4.2.6.8 and 6.1.1.4'
H H 0.0000 0.0000 'International Tables Vol C Tables 4.2.6.8 and 6.1.1.4'
O O 0.0106 0.0060 'International Tables Vol C Tables 4.2.6.8 and 6.1.1.4'
N N 0.0061 0.0033 'International Tables Vol C Tables 4.2.6.8 and 6.1.1.4'
Ni Ni 0.3393 1.1124 'International Tables Vol C Tables 4.2.6.8 and 6.1.1.4'
Ag Ag -0.8971 1.1015 'International Tables Vol C Tables 4.2.6.8 and 6.1.1.4'

loop_
_geom_angle_atom_site_label_1
_geom_angle_atom_site_label_2
_geom_angle_atom_site_label_3
_geom_angle_site_symmetry_1
_geom_angle_site_symmetry_3
_geom_angle
N1 Ag1 N1 4_565 . 149.0(4)
O1W Ni1 O1W 3_565 . 180.0(3)
O1W Ni1 O1 3_565 . 88.8(2)
O1W Ni1 O1 . . 91.2(2)
O1W Ni1 O1 3_565 3_565 91.2(2)
O1W Ni1 O1 . 3_565 88.8(2)
O1 Ni1 O1 . 3_565 180.0(3)
O1W Ni1 N2 3_565 3_565 92.4(2)
O1W Ni1 N2 . 3_565 87.6(2)
O1 Ni1 N2 . 3_565 99.2(2)
O1 Ni1 N2 3_565 3_565 80.8(2)
O1W Ni1 N2 3_565 . 87.6(2)
O1W Ni1 N2 . . 92.4(2)
O1 Ni1 N2 . . 80.8(2)
O1 Ni1 N2 3_565 . 99.2(2)
N2 Ni1 N2 3_565 . 180.0000(10)
C1 N1 C3 . . 117.3(6)
C1 N1 Ag1 . . 122.1(5)
C3 N1 Ag1 . . 120.6(5)
C2 N2 C4 . . 117.0(6)
C2 N2 Ni1 . . 131.6(5)
C4 N2 Ni1 . . 111.4(4)
O4 N3 O3 . . 119(2)
O4 N3 O5 . . 124(2)
O3 N3 O5 . . 117.0(16)
N1 C1 C2 . . 121.0(7)
N1 C1 H1 . . 119.5
C2 C1 H1 . . 119.5
N2 C2 C1 . . 122.4(7)
N2 C2 H2 . . 118.8
C1 C2 H2 . . 118.8
N1 C3 C4 . . 121.6(7)
N1 C3 H3 . . 119.2
C4 C3 H3 . . 119.2
N2 C4 C3 . . 120.8(6)
N2 C4 C5 . . 116.9(6)
C3 C4 C5 . . 122.2(6)
O2 C5 O1 . . 126.0(6)
O2 C5 C4 . . 118.2(6)
O1 C5 C4 . . 115.8(5)
C5 O1 Ni1 . . 115.2(4)
Ni1 O1W H1WA . . 121.9
Ni1 O1W H1WB . . 116.2
H1WA O1W H1WB . . 118.0
H2WA O2W H2WB . . 116.8

loop_
_geom_bond_atom_site_label_1
_geom_bond_atom_site_label_2
_geom_bond_site_symmetry_2
_geom_bond_distance
Ag1 N1 4_565 2.255(7)
Ag1 N1 . 2.255(7)
Ni1 O1W 3_565 2.057(5)
Ni1 O1W . 2.057(5)
Ni1 O1 . 2.059(5)
Ni1 O1 3_565 2.059(5)
Ni1 N2 3_565 2.079(6)
Ni1 N2 . 2.079(6)
N1 C1 . 1.331(10)
N1 C3 . 1.340(9)
N2 C2 . 1.333(9)
N2 C4 . 1.339(8)
N3 O4 . 1.194(19)
N3 O3 . 1.26(2)
N3 O5 . 1.27(2)
C1 C2 . 1.369(10)
C1 H1 . 0.9300
C2 H2 . 0.9300
C3 C4 . 1.381(10)
C3 H3 . 0.9300
C4 C5 . 1.521(9)
C5 O2 . 1.226(8)
C5 O1 . 1.272(8)
O1W H1WA . 0.8500
O1W H1WB . 0.8500
O2W H2WA . 0.8501
O2W H2WB . 0.8501

loop_
_geom_hbond_atom_site_label_D
_geom_hbond_atom_site_label_H
_geom_hbond_atom_site_label_A
_geom_hbond_site_symmetry_A
_geom_hbond_distance_DH
_geom_hbond_distance_HA
_geom_hbond_distance_DA
_geom_hbond_angle_DHA
O1W H1WA O1 1_655 0.85 1.90 2.729(7) 164
O1W H1WB O2 3_566 0.85 1.91 2.699(7) 155
O2W H2WA O2 1_655 0.85 2.09 2.926(11) 166
O2W H2WB O4 . 0.85 2.11 2.883(12) 151
